data_2005582
loop_
_publ_author_name
'Popek, T.'
'Lis, T.'

_publ_section_title
;
 Ammonium, Potassium and Lithium Salts of D, <small>L</small>-Glyceric
 Acid
;
_journal_issue 11
_journal_name_full 'Acta Crystallographica Section C'
_journal_page_first 2716
_journal_page_last 2720
_journal_paper_doi 10.1107/S0108270196007044
_journal_volume 52
_journal_year 1996
_chemical_formula_moiety 'K1 +, C3 H5 O4 1-'
_chemical_formula_sum 'C3 H5 K O4'
_chemical_formula_weight 144.17
_chemical_name_common 'potassium D,L-glycerate'
_chemical_name_systematic 'potassium D,L-glycerate'
_space_group_IT_number 14
_symmetry_cell_setting monoclinic
_symmetry_space_group_name_Hall '-P 2ybc'
_symmetry_space_group_name_H-M 'P 1 21/c 1'
_cell_angle_alpha 90.
_cell_angle_beta 103.69(5)
_cell_angle_gamma 90.
_cell_formula_units_Z 4
_cell_length_a 4.790(2)
_cell_length_b 10.506(6)
_cell_length_c 10.851(6)
_cell_measurement_reflns_used 15
_cell_measurement_temperature 290(1)
_cell_measurement_theta_max 15
_cell_measurement_theta_min 10
_cell_volume 530.5(5)
_computing_cell_refinement XTL/XTLE
_computing_data_collection 'XTL/XTLE (Syntex, 1976)'
_computing_data_reduction XTL/XTLE
_computing_molecular_graphics 'ORTEPII (Johnson, 1976)'
_computing_structure_refinement 'SHELXL93 (Sheldrick, 1993)'
_computing_structure_solution 'SHELXS86 (Sheldrick, 1990)'
_diffrn_ambient_temperature 290.0(10)
_diffrn_measurement_device 'Syntex P2~1~ four-circle diffractometer'
_diffrn_measurement_method '\w/2\q scans'
_diffrn_radiation_monochromator graphite
_diffrn_radiation_source 'fine-focus sealed tube'
_diffrn_radiation_type MoK\a
_diffrn_radiation_wavelength 0.71073
_diffrn_reflns_av_R_equivalents 0.05
_diffrn_reflns_av_sigmaI/netI 0.0176
_diffrn_reflns_limit_h_max 7
_diffrn_reflns_limit_h_min 0
_diffrn_reflns_limit_k_max 16
_diffrn_reflns_limit_k_min 0
_diffrn_reflns_limit_l_max 16
_diffrn_reflns_limit_l_min -17
_diffrn_reflns_number 2343
_diffrn_reflns_theta_max 35
_diffrn_reflns_theta_min 2
_diffrn_standards_decay_% 5
_diffrn_standards_interval_count 100
_diffrn_standards_number 3
_exptl_absorpt_coefficient_mu 0.918
_exptl_absorpt_correction_type none
_exptl_crystal_colour colourless
_exptl_crystal_density_diffrn 1.805
_exptl_crystal_density_meas 1.76
_exptl_crystal_density_method 'flotation in CCl~4~/C~2~H~5~I'
_exptl_crystal_description 'Elongated prism'
_exptl_crystal_F_000 296
_exptl_crystal_size_max 0.4
_exptl_crystal_size_mid 0.35
_exptl_crystal_size_min 0.25
_refine_diff_density_max 0.40
_refine_diff_density_min -0.33
_refine_ls_extinction_method none
_refine_ls_goodness_of_fit_all 1.089
_refine_ls_hydrogen_treatment refall
_refine_ls_matrix_type full
_refine_ls_number_parameters 93
_refine_ls_number_reflns 1782
_refine_ls_number_restraints 0
_refine_ls_R_factor_all 0.0337
_refine_ls_R_factor_obs 0.0337
_refine_ls_shift/esd_max -0.04
_refine_ls_shift/esd_mean 0.008
_refine_ls_structure_factor_coef Fsqd
_refine_ls_weighting_details 'w = 1/[\s^2^(Fo^2^)+(0.0575P)^2^+0.1168P] where P=(Fo^2^+2Fc^2^)/3'
_refine_ls_weighting_scheme calc
_refine_ls_wR_factor_all 0.0889
_reflns_number_observed 1782
_reflns_number_total 2250
_reflns_observed_criterion >3sigma(I)
_cod_data_source_file bm1070.cif
_cod_data_source_block II
_cod_depositor_comments
;
The following automatic conversions were performed:

'_refine_ls_weighting_scheme' value 'calc w =
1/[\s^2^(Fo^2^)+(0.0575P)^2^+0.1168P] where P=(Fo^2^+2Fc^2^)/3' was
changed to 'calc'. New tag '_refine_ls_weighting_details' was
created. The value of the new tag was set to 'w =
1/[\s^2^(Fo^2^)+(0.0575P)^2^+0.1168P] where P=(Fo^2^+2Fc^2^)/3'.

Automatic conversion script
Id: cif_fix_values 3143 2015-03-26 13:38:13Z robertas 
;
_cod_original_sg_symbol_H-M 'P 21/c'
_cod_database_code 2005582

loop_
_symmetry_equiv_pos_as_xyz
'x, y, z'
'x, -y+1/2, z+1/2'
'-x, -y, -z'
'-x, y-1/2, -z-1/2'

loop_
_atom_site_aniso_label
_atom_site_aniso_U_11
_atom_site_aniso_U_22
_atom_site_aniso_U_33
_atom_site_aniso_U_12
_atom_site_aniso_U_13
_atom_site_aniso_U_23
K 0.02453(13) 0.02321(13) 0.02619(13) 0.00318(9) 0.00462(9) -0.00101(9)
O1 0.0282(5) 0.0220(4) 0.0320(5) -0.0020(4) 0.0123(4) 0.0018(4)
O2 0.0241(5) 0.0223(4) 0.0316(5) -0.0015(4) 0.0134(4) -0.0031(4)
O3 0.0239(5) 0.0382(6) 0.0239(4) 0.0009(4) 0.0084(4) 0.0032(4)
O4 0.0385(6) 0.0295(5) 0.0234(5) 0.0037(4) 0.0139(4) -0.0030(4)
C1 0.0198(5) 0.0232(5) 0.0176(5) -0.0007(4) 0.0038(4) -0.0004(4)
C2 0.0217(5) 0.0183(5) 0.0236(5) -0.0032(4) 0.0078(4) -0.0032(4)
C3 0.0297(6) 0.0211(5) 0.0274(6) 0.0005(5) 0.0116(5) 0.0030(5)

loop_
_atom_site_label
_atom_site_occupancy
_atom_site_fract_x
_atom_site_fract_y
_atom_site_fract_z
_atom_site_U_iso_or_equiv
_atom_site_thermal_displace_type
_atom_site_calc_flag
_atom_site_type_symbol
K 1 0.78367(6) 0.50511(3) 0.14694(3) 0.02487(8) Uani d K
O1 1 0.7399(3) 0.88842(9) 0.39010(10) 0.0265(2) Uani d O
O2 1 0.4226(3) 0.80214(9) 0.53924(10) 0.02485(19) Uani d O
O3 1 1.0012(3) 0.68665(11) 0.64564(10) 0.0282(2) Uani d O
O4 1 0.8405(3) 0.69320(10) 0.32967(10) 0.0294(3) Uani d O
C1 1 0.7255(3) 0.76942(12) 0.39299(11) 0.0203(2) Uani d C
C2 1 0.5551(3) 0.70646(11) 0.47950(12) 0.0208(2) Uani d C
C3 1 0.7528(3) 0.62122(12) 0.57495(13) 0.0252(3) Uani d C
H20 1 0.295(6) 0.774(3) 0.570(3) 0.045(7) Uiso d H
H30 1 0.942(6) 0.735(3) 0.710(3) 0.050(7) Uiso d H
H21 1 0.405(4) 0.6542(17) 0.4261(19) 0.021(5) Uiso d H
H31 1 0.816(5) 0.553(3) 0.5334(20) 0.029(5) Uiso d H
H32 1 0.654(5) 0.578(3) 0.634(3) 0.036(6) Uiso d H

loop_
_atom_type_symbol
_atom_type_description
_atom_type_scat_dispersion_real
_atom_type_scat_dispersion_imag
_atom_type_scat_source
C C 0.0033 0.0016 'International Tables Vol C Tables 4.2.6.8 and 6.1.1.4'
H H 0.0000 0.0000 'International Tables Vol C Tables 4.2.6.8 and 6.1.1.4'
O O 0.0106 0.0060 'International Tables Vol C Tables 4.2.6.8 and 6.1.1.4'
K K 0.2009 0.2494 'International Tables Vol C Tables 4.2.6.8 and 6.1.1.4'

loop_
_geom_angle_atom_site_label_1
_geom_angle_atom_site_label_2
_geom_angle_atom_site_label_3
_geom_angle_site_symmetry_1
_geom_angle_site_symmetry_3
_geom_angle
_geom_angle_publ_flag
O1 K O1 4_756 4_656 123.51(5) no
O1 K O2 4_756 2_564 137.90(4) no
O1 K O2 4_656 2_564 78.71(5) no
O1 K O4 4_756 . 119.15(5) no
O1 K O4 4_656 . 110.91(5) no
O2 K O4 2_564 . 73.91(6) no
O1 K O2 4_756 4_656 74.18(5) no
O1 K O2 4_656 4_656 55.04(4) no
O2 K O2 2_564 4_656 99.63(6) no
O4 K O2 . 4_656 165.85(4) no
O1 K O1 4_756 2_564 84.59(5) no
O1 K O1 4_656 2_564 99.94(5) no
O2 K O1 2_564 2_564 54.74(4) no
O4 K O1 . 2_564 112.17(5) no
O2 K O1 4_656 2_564 71.97(5) no
O1 K O3 4_756 3_766 69.91(5) no
O1 K O3 4_656 3_766 87.11(5) no
O2 K O3 2_564 3_766 151.93(4) no
O4 K O3 . 3_766 89.08(6) no
O2 K O3 4_656 3_766 91.62(6) no
O1 K O3 2_564 3_766 152.85(3) no
O1 K O3 4_756 2_564 99.25(4) no
O1 K O3 4_656 2_564 134.20(3) no
O2 K O3 2_564 2_564 57.16(4) no
O4 K O3 . 2_564 49.08(4) no
O2 K O3 4_656 2_564 137.74(4) no
O1 K O3 2_564 2_564 65.83(3) no
O3 K O3 3_766 2_564 126.03(4) no
O1 K C1 4_756 4_656 104.71(5) no
O1 K C1 4_656 4_656 19.59(3) no
O2 K C1 2_564 4_656 96.98(5) no
O4 K C1 . 4_656 123.54(5) no
O2 K C1 4_656 4_656 43.70(4) no
O1 K C1 2_564 4_656 105.29(5) no
O3 K C1 3_766 4_656 73.68(5) no
O3 K C1 2_564 4_656 153.60(3) no
O1 K C1 4_756 4_756 17.88(3) no
O1 K C1 4_656 4_756 106.46(5) no
O2 K C1 2_564 4_756 147.40(4) no
O4 K C1 . 4_756 129.56(5) no
O2 K C1 4_656 4_756 61.97(5) no
O1 K C1 2_564 4_756 92.90(5) no
O3 K C1 3_766 4_756 60.02(4) no
O3 K C1 2_564 4_756 117.12(4) no
C1 K C1 4_656 4_756 87.26(5) no
O1 K K 4_756 3_665 109.59(4) no
O1 K K 4_656 3_665 52.72(4) no
O2 K K 2_564 3_665 52.25(3) no
O4 K K . 3_665 124.80(4) no
O2 K K 4_656 3_665 47.38(3) no
O1 K K 2_564 3_665 47.22(4) no
O3 K K 3_766 3_665 132.94(4) no
O3 K K 2_564 3_665 100.88(2) no
C1 K K 4_656 3_665 60.72(3) no
C1 K K 4_756 3_665 104.59(4) no
O1 K K 4_756 3_765 44.69(4) no
O1 K K 4_656 3_765 118.53(4) no
O2 K K 2_564 3_765 94.03(4) no
O4 K K . 3_765 125.48(4) no
O2 K K 4_656 3_765 66.77(3) no
O1 K K 2_564 3_765 39.90(3) no
O3 K K 3_766 3_765 114.04(4) no
O3 K K 2_564 3_765 79.30(2) no
C1 K K 4_656 3_765 110.48(3) no
C1 K K 4_756 3_765 54.73(3) no
K K K 3_665 3_765 74.70(4) no
C1 O1 K . 4_766 120.64(9) no
C1 O1 K . 4_666 113.39(9) no
K O1 K 4_766 4_666 123.51(5) no
C1 O1 K . 2_565 110.19(8) no
K O1 K 4_766 2_565 95.41(5) no
K O1 K 4_666 2_565 80.06(5) no
C2 O2 K . 2_565 114.31(8) no
C2 O2 K . 4_666 108.20(8) no
K O2 K 2_565 4_666 80.37(6) no
K O2 H20 2_565 . 123.1(18) no
K O2 H20 4_666 . 112.2(18) no
C3 O3 K . 3_766 99.98(9) no
C3 O3 K . 2_565 104.06(8) no
K O3 K 3_766 2_565 133.14(4) no
K O3 H30 3_766 . 85.3(15) no
K O3 H30 2_565 . 49.4(15) no
C1 O4 K . . 149.40(10) no
O1 C1 K . 4_666 47.02(7) no
O4 C1 K . 4_666 141.03(9) no
C2 C1 K . 4_666 85.59(8) no
O1 C1 K . 4_766 41.48(7) no
O4 C1 K . 4_766 89.36(9) no
C2 C1 K . 4_766 148.14(8) no
K C1 K 4_666 4_766 87.26(5) no
O1 C1 O4 . . 125.8(2) yes
O1 C1 C2 . . 119.1(2) yes
O4 C1 C2 . . 115.1(2) yes
C1 C2 O2 . . 109.48(10) yes
C1 C2 C3 . . 109.6(2) yes
O2 C2 C3 . . 112.3(2) yes
C2 C3 O3 . . 112.8(2) yes
C2 O2 H20 . . 113(2) ?
C3 O3 H30 . . 107(2) ?
O2 C2 H21 . . 108.9(11) no
C3 C2 H21 . . 108.9(11) no
C1 C2 H21 . . 107.6(11) no
O3 C3 H31 . . 107.8(12) no
C2 C3 H31 . . 110.1(13) no
O3 C3 H32 . . 110.0(13) no
C2 C3 H32 . . 113.2(13) no
H31 C3 H32 . . 102.2(18) no

loop_
_geom_bond_atom_site_label_1
_geom_bond_atom_site_label_2
_geom_bond_site_symmetry_2
_geom_bond_distance
_geom_bond_publ_flag
K O2 2_564 2.739(2) yes
K O4 . 2.767(2) yes
K O1 2_564 2.964(2) yes
K O3 2_564 3.403(2) yes
K O3 3_766 3.015(2) yes
K O2 4_656 2.943(2) yes
K O1 4_756 2.703(2) yes
K O1 4_656 2.734(2) yes
K K 3_665 3.669(2) ?
K K 3_765 4.196(2) no
K C1 4_656 3.430(2) no
K C1 4_756 3.511(2) no
O1 K 4_766 2.7032(14) no
O1 K 4_666 2.7342(15) no
O1 K 2_565 2.964(2) no
O2 K 2_565 2.739(2) no
O2 K 4_666 2.943(2) no
O3 K 3_766 3.015(2) no
O3 K 2_565 3.403(2) no
C1 K 4_666 3.430(2) no
C1 K 4_766 3.511(2) no
O1 C1 . 1.253(2) yes
O4 C1 . 1.264(2) yes
O2 C2 . 1.424(2) yes
O3 C3 . 1.430(2) yes
C1 C2 . 1.532(2) yes
C2 C3 . 1.519(2) yes
O2 H20 . 0.82(3) ?
O3 H30 . 0.96(3) ?
C2 H21 . 0.98(2) no
C3 H31 . 0.94(3) no
C3 H32 . 0.99(3) no

loop_
_geom_torsion_atom_site_label_1
_geom_torsion_atom_site_label_2
_geom_torsion_atom_site_label_3
_geom_torsion_atom_site_label_4
_geom_torsion
_geom_torsion_publ_flag
O1 C1 C2 O2 3.4(2) yes
O1 C1 C2 C3 -120.1(2) yes
O4 C1 C2 O2 -176.5(2) yes
O4 C1 C2 C3 60.0(2) yes
O2 C2 C3 O3 -67.5(2) yes
C1 C2 C3 O3 54.4(2) yes
